data_2010001
loop_
_publ_author_name
'Staples, R.J.'
'Wang, S.'
'Fackler, J.P. Jr '
'Grim, S.O.'
'de Laubenfels, E. '

_publ_section_title
;
 [Au(^<i>n^</i>BuPPh~2~){(Ph~2~PS)~3~C}].CH~3~CN: an irregular
 three-coordinate Au~I~ complex
;
_journal_issue 8
_journal_name_full 'Acta Crystallographica Section C'
_journal_page_first 1242
_journal_page_last 1244
_journal_paper_doi 10.1107/S0108270194000570
_journal_volume 50
_journal_year 1994
_chemical_formula_moiety 'C53 H49 Au1 P4 S3 , C2 H3 N1'
_chemical_formula_sum 'C55 H52 Au N P4 S3'
_chemical_formula_weight 1144
_symmetry_cell_setting orthorhombic
_symmetry_space_group_name_Hall 'P 2ac 2ab'
_symmetry_space_group_name_H-M 'P 21 21 21'
_atom_type_scat_source IntTabIV
_cell_angle_alpha 90.
_cell_angle_beta 90.
_cell_angle_gamma 90.
_cell_formula_units_Z 4
_cell_length_a 14.934(2)
_cell_length_b 27.355(5)
_cell_length_c 12.147(3)
_cell_measurement_reflns_used 25
_cell_measurement_temperature 293
_cell_measurement_theta_max 29
_cell_measurement_theta_min 22
_cell_volume 4962.3(17)
_diffrn_measurement_device R3m/E
_diffrn_measurement_method \w
_diffrn_radiation_type MoK\a
_diffrn_radiation_wavelength 0.71073
_diffrn_reflns_av_R_equivalents 0.038
_diffrn_reflns_limit_h_max 17
_diffrn_reflns_limit_h_min 0
_diffrn_reflns_limit_k_max 30
_diffrn_reflns_limit_k_min 0
_diffrn_reflns_limit_l_max 14
_diffrn_reflns_limit_l_min 0
_diffrn_reflns_number 3670
_diffrn_reflns_theta_max 22.5
_diffrn_standards_decay_% <1
_diffrn_standards_interval_count 97
_diffrn_standards_number 3
_exptl_absorpt_coefficient_mu 3.23
_exptl_absorpt_correction_T_max 0.663
_exptl_absorpt_correction_T_min 0.340
_exptl_absorpt_correction_type empirical
_exptl_crystal_colour colorless
_exptl_crystal_density_diffrn 1.53
_exptl_crystal_description block
_exptl_crystal_size_max 0.5
_exptl_crystal_size_mid 0.4
_exptl_crystal_size_min 0.4
_refine_diff_density_max 0.56
_refine_diff_density_min -0.54
_refine_ls_extinction_method none
_refine_ls_goodness_of_fit_obs 1.008
_refine_ls_hydrogen_treatment noref
_refine_ls_number_parameters 310
_refine_ls_number_reflns 2656
_refine_ls_R_factor_obs 0.0418
_refine_ls_shift/esd_max 0.012
_refine_ls_structure_factor_coef F
_refine_ls_weighting_details 'w = 1/[\s^2^(F~o~) + 0.00150(F~o~)^2^]'
_refine_ls_weighting_scheme calc
_refine_ls_wR_factor_obs 0.0440
_reflns_number_observed 2656
_reflns_number_total 3345
_reflns_observed_criterion F~o~^2^>3\s(F~o~)^2^
_cod_data_source_file st1090.cif
_cod_data_source_block st1090_structure_1_of_1
_cod_depositor_comments
;
The following automatic conversions were performed:

'_refine_ls_weighting_scheme' value '1/[\s^2^(F~o~) +
0.00150(F~o~)^2^]' was changed to 'calc'. New tag
'_refine_ls_weighting_details' was created. The value of the new tag
was set to 'w = 1/[\s^2^(F~o~) + 0.00150(F~o~)^2^]'.

Automatic conversion script
Id: cif_fix_values 3143 2015-03-26 13:38:13Z robertas 
;
_cod_original_cell_volume 4962(2)
_cod_original_formula_sum 'C55 H52 Au1 N1 P4 S3'
_cod_database_code 2010001

loop_
_atom_site_label
_atom_site_fract_x
_atom_site_fract_y
_atom_site_fract_z
_atom_site_U_iso_or_equiv
Au(1) .50850(10) .69740(10) .94550(10) .0430(10)
P(1) .3946(2) .61010(10) .7682(3) .0300(10)
P(2) .5350(2) .61040(10) .5864(3) .0310(10)
P(3) .5831(2) .57930(10) .8258(3) .0330(10)
P(4) .6040(2) .75130(10) 1.0263(3) .0380(10)
S(1) .3808(2) .6517(2) .9075(3) .0430(10)
S(2) .4792(3) .5681(2) .4731(3) .055(2)
S(3) .6558(3) .6329(2) .8918(4) .0450(10)
C(1) .5038(9) .5976(4) .7236(10) .031(4)
C(11) .2825(9) .6150(5) .5846(12) .044(4)
C(12) .2250(11) .6411(6) .5089(15) .064(5)
C(13) .2182(10) .6907(5) .5137(13) .053(4)
C(14) .2625(11) .7163(6) .5942(14) .058(5)
C(15) .3159(9) .6923(5) .6704(13) .043(4)
C(16) .3271(8) .6417(4) .6640(11) .026(3)
C(21) .3408(10) .5161(5) .7241(12) .042(4)
C(22) .2918(10) .4734(6) .7403(13) .048(4)
C(23) .2283(11) .4721(6) .8231(14) .057(5)
C(24) .2199(11) .5087(6) .8931(15) .064(5)
C(25) .2704(10) .5511(5) .8795(13) .048(4)
C(26) .3315(9) .5542(5) .7923(12) .033(3)
C(31) .5250(9) .7097(5) .6411(12) .040(4)
C(32) .5148(11) .7593(5) .6222(13) .054(4)
C(33) .4906(11) .7740(6) .5195(13) .060(4)
C(34) .4804(11) .7412(6) .4367(16) .075(5)
C(35) .4885(9) .6922(5) .4553(13) .056(4)
C(36) .5132(8) .6749(4) .5604(11) .036(3)
C(41) .7100(10) .6461(5) .6092(13) .045(4)
C(42) .8039(10) .6460(6) .5879(13) .049(4)
C(43) .8397(10) .6075(5) .5301(13) .050(4)
C(44) .7870(10) .5714(6) .4899(14) .051(4)
C(45) .6959(9) .5718(5) .5096(12) .038(4)
C(46) .6553(8) .6087(5) .5695(12) .031(3)
C(51) .4937(10) .4983(5) .9202(12) .049(4)
C(52) .4531(11) .4727(6) 1.0068(14) .062(5)
C(53) .4441(12) .4948(6) 1.1040(16) .066(5)
C(54) .4736(11) .5417(6) 1.1273(16) .067(5)
C(55) .5173(9) .5668(5) 1.0378(12) .045(4)
C(56) .5251(8) .5455(5) .9343(12) .037(3)
C(61) .7475(10) .5351(6) .7915(13) .051(4)
C(62) .8034(12) .4981(6) .7455(15) .062(5)
C(63) .7663(12) .4644(7) .6790(16) .071(5)
C(64) .6805(12) .4628(7) .6515(16) .070(5)
C(65) .6245(11) .4976(5) .6955(13) .050(4)
C(66) .6558(10) .5327(5) .7653(13) .046(4)
C(71) .4614(11) .8095(6) 1.0985(15) .061(5)
C(72) .4243(13) .8485(7) 1.1530(16) .074(6)
C(73) .4751(13) .8761(7) 1.2248(17) .079(6)
C(74) .5623(12) .8655(7) 1.2383(16) .069(5)
C(75) .6008(11) .8265(6) 1.1785(14) .052(4)
C(76) .5516(9) .7977(5) 1.1119(12) .039(4)
C(81) .6379(11) .6869(6) 1.1954(14) .058(5)
C(82) .6937(14) .6592(7) 1.2660(18) .085(6)
C(83) .7843(12) .6636(6) 1.2571(16) .069(5)
C(84) .8218(12) .6909(6) 1.1823(15) .071(5)
C(85) .7686(11) .7184(6) 1.1121(15) .055(5)
C(86) .6769(10) .7170(5) 1.1209(13) .045(4)
C(90) .6748(11) .7871(6) .9351(15) .061(5)
C(91) .7228(12) .7621(6) .8452(15) .074(6)
C(92) .759(2) .7937(12) .756(3) .071(11)
C(92b) .817(4) .7898(17) .808(5) .14(2)
C(93) .8330(18) .8311(10) .789(3) .039(8)
C(93b) .778(3) .8403(19) .782(5) .15(2)
N(1) .9722(19) .1192(10) .245(3) .203(12)
C(2s) .969(2) .1040(10) .339(3) .146(11)
C(1s) .968(3) .0814(12) .450(3) .26(2)
H(11) .2894 .5802 .5798 .054
H(12) .1913 .6232 .4549 .082
H(13) .1823 .7078 .4606 .060
H(14) .2565 .7512 .5978 .069
H(15) .3451 .7104 .7276 .054
H(21) .3817 .5183 .6634 .047
H(22) .3019 .4453 .6946 .057
H(23) .1898 .4441 .8299 .074
H(24) .1789 .5062 .9536 .082
H(25) .2634 .5780 .9295 .056
H(31) .5409 .6990 .7139 .049
H(32) .5247 .7827 .6799 .062
H(33) .4805 .8081 .5055 .071
H(34) .4674 .7527 .3637 .081
H(35) .4773 .6694 .3968 .067
H(41) .6841 .6722 .6514 .058
H(42) .8412 .6723 .6132 .057
H(43) .9031 .6061 .5181 .059
H(44) .8130 .5454 .4476 .060
H(45) .6597 .5458 .4810 .045
H(51) .4999 .4827 .8498 .060
H(52) .4321 .4399 .9963 .077
H(53) .4151 .4769 1.1619 .083
H(54) .4655 .5565 1.1983 .077
H(55) .5414 .5989 1.0499 .058
H(61) .7712 .5604 .8379 .063
H(62) .8662 .4973 .7616 .079
H(63) .8049 .4396 .6493 .085
H(64) .6581 .4381 .6024 .082
H(65) .5621 .4972 .6767 .060
H(71) .4248 .7901 1.0505 .072
H(72) .3626 .8566 1.1412 .088
H(73) .4484 .9027 1.2646 .097
H(74) .5982 .8843 1.2883 .087
H(75) .6638 .8203 1.1855 .068
H(81) .5739 .6844 1.2002 .079
H(82) .6680 .6376 1.3196 .096
H(83) .8218 .6460 1.3076 .090
H(84) .8858 .6920 1.1758 .093
H(85) .7960 .7386 1.0569 .069
H(90a) .7191 .8027 .9802 .073
H(90b) .6373 .8115 .9017 .073
H(91a) .7723 .7449 .8772 .088
H(91b) .6822 .7392 .8123 .088
H(92a) .7656 .7846 .6800 .075
H(92b) .7034 .7808 .7837 .075
H(92c) .8041 .7829 .8838 .167
H(92d) .8610 .7670 .7815 .167
H(93a) .8649 .8383 .7221 .075
H(93b) .8352 .7966 .8028 .075
H(93c) .8600 .8484 .8489 .075
H(93d) .7758 .8739 .7593 .149
H(93e) .7476 .8366 .8510 .149
H(93f) .7489 .8204 .7272 .149
H(1sa) .9105 .0863 .4835 .068
H(1sb) 1.0133 .0964 .4953 .068
H(1sc) .9766 .0470 .4443 .068

loop_
_geom_angle_atom_site_label_1
_geom_angle_atom_site_label_2
_geom_angle_atom_site_label_3
_geom_angle
_geom_angle_publ_flag
P(4) Au(1) S(1) 161.40(10) yes
S(1) Au(1) S(3) 104.60(10) yes
S(1) P(1) C(16) 104.6(4) yes
S(1) P(1) C(26) 106.3(5) yes
C(16) P(1) C(26) 102.9(6) yes
S(2) P(2) C(36) 111.7(5) yes
S(2) P(2) C(46) 108.9(5) yes
(36) P(2) C(46) 100.5(6) yes
S(3) P(3) C(56) 109.9(5) yes
S(3) P(3) C(66) 110.6(5) yes
C(56) P(3) C(66) 102.6(7) yes
Au(1) P(4) C(86) 108.0(5) yes
Au(1) P(4) C(90) 116.8(6) yes
C(76) P(4) C(90) 108.1(7) yes
Au(1) S(3) P(3) 97.2(2) yes
P(1) C(1) P(3) 117.2(7) yes
C(12) C(11) C(16) 118.1(13) no
C(12) C(13) C(14) 120.1(15) no
C(14) C(15) C(16) 120.1(14) no
P(1) C(16) C(15) 119.7(10) yes
P(4) Au(1) S(3) 90.90(10) yes
S(1) P(1) C(1) 117.2(4) yes
C(1) P(1) C(16) 113.0(6) yes
C(1) P(1) C(26) 111.6(6) yes
S(2) P(2) C(1) 115.4(5) yes
C(1) P(2) C(36) 107.9(6) yes
C(1) P(2) C(46) 111.4(7) yes
S(3) P(3) C(1) 115.8(4) yes
C(1) P(3) C(56) 109.2(6) yes
C(1) P(3) C(66) 108.0(7) yes
Au(1) P(4) C(76) 115.4(5) yes
C(76) P(4) C(86) 104.7(7) yes
C(76) P(4) C(90) 102.9(7) yes
Au(1) S(1) P(1) 112.3(2) yes
P(1) C(1) P(2) 119.9(7) yes
P(2) C(1) P(3) 122.4(8) yes
C(11) C(12) C(13) 120.5(15) no
C(13) C(14) C(15) 120.8(15) no
P(1) C(16) C(11) 119.8(10) yes
C(11) C(16) C(15) 120.3(12) no
C(22) C(21) C(26) 120.7(14) no
C(22) C(23) C(24) 120.8(16) no
C(24) C(25) C(26) 119.6(14) no
P(1) C(26) C(25) 120.7(10) yes
C(32) C(31) C(36) 123.0(14) no
C(32) C(33) C(34) 121.0(16) no
C(34) C(35) C(36) 120.2(14) no
P(2) C(36) C(35) 121.9(10) yes
C(42) C(41) C(46) 120.8(13) no
C(42) C(43) C(44) 121.2(15) no
C(44) C(45) C(46) 121.9(13) no
P(2) C(46) C(45) 120.9(10) yes
C(52) C(51) C(56) 121.3(14) no
C(52) C(53) C(54) 124.7(17) no
C(54) C(55) C(56) 121.3(3) no
P(3) C(56) C(55) 118.6(10) yes
C(62) C(61) C(66) 116.6(14) no
C(62) C(63) C(64) 124.9(18) no
C(64) C(65) C(66) 121.3(15) no
P(3) C(66) C(65) 122.4(12) yes
C(72) C(71) C(76) 120.9(16) no
C(72) C(73) C(74) 119.4(18) no
C(74) C(75) C(76) 121.9(15) no
P(4) C(76) C(75) 121.1(11) yes
C(82) C(81) C(86) 118.4(16) no
C(82) C(83) C(84) 122.1(19) no
C(84) C(85) C(86) 120.5(16) no
P(4) C(86) C(85) 121.8(12) yes
P(4) C(90) C(91) 119.0(12) yes
C(21) C(22) C(23) 119.1(15) no
C(23) C(24) C(25) 120.3(16) no
P(1) C(26) C(21) 120.0(11) yes
C(21) C(26) C(25) 119.2(13) no
C(31) C(32) C(33) 118.2(14) no
C(33) C(34) C(35) 121.1(17) no
P(2) C(36) C(31) 121.5(10) yes
C(31) C(36) C(35) 116.5(12) no
C(41) C(42) C(43) 118.4(14) no
C(43) C(44) C(45) 120.2(14) no
P(2) C(46) C(41) 121.6(10) yes
C(41) C(46) C(45) 117.4(12) no
C(51) C(52) C(53) 118.8(16) no
C(53) C(54) C(55) 115.5(16) no
P(3) C(56) C(51) 122.9(11) yes
C(51) C(56) C(55) 118.3(13) no
C(61) C(62) C(63) 118.8(16) no
C(63) C(64) C(65) 117.8(17) no
P(3) C(66) C(61) 117.0(12) yes
C(61) C(66) C(65) 120.6(14) no
C(71) C(72) C(73) 120.6(18) no
C(73) C(74) C(75) 119.6(17) no
P(4) C(76) C(71) 120.7(12) yes
C(71) C(76) C(75) 117.5(14) no
C(81) C(82) C(83) 119.4(18) no
C(83) C(84) C(85) 119.6(17) no
P(4) C(86) C(81) 118.2(12) yes
C(81) C(86) C(85) 119.8(15) no
C(90) C(91) C(92) 116.6(18) no
C(90) C(91) C(92b) 114.(2) no
C(91) C(92) C(93) 117.(3) no
C(91) C(92b) C(93) 131.(4) no
C(91) C(92b) C(93b) 98.(4) no
C(93) C(92b) C(93b) 34.(3) no
C(92) C(91) C(92b) 40.(2) no
C(91) C(92) C(93b) 117.(4) no
C(92) C(92b) C(93) 87.(4) no
C(92) C(92b) C(93b) 59.(4) no
N(1) C(2s) C(1s) 175.(3) yes

loop_
_geom_bond_atom_site_label_1
_geom_bond_atom_site_label_2
_geom_bond_distance
_geom_bond_publ_flag
Au(1) P(4) 2.275(4) yes
Au(1) S(3) 2.894(4) yes
P(1) C(1) 1.753(14) yes
P(1) C(26) 1.818(13) yes
P(2) C(1) 1.765(13) yes
P(2) C(46) 1.809(12) yes
P(3) C(1) 1.787(13) yes
P(3) C(66) 1.830(16) yes
P(4) C(86) 1.840(16) yes
C(11) C(12) 1.45(2) no
C(12) C(13) 1.36(2) no
C(14) C(15) 1.39(2) no
C(21) C(22) 1.39(2) no
C(22) C(23) 1.38(2) no
C(24) C(25) 1.39(2) no
C(31) C(32) 1.39(2) no
C(32) C(33) 1.36(2) no
C(34) C(35) 1.37(2) no
C(41) C(42) 1.43(2) no
C(42) C(43) 1.38(2) no
Au(1) S(1) 2.326(4) yes
P(1) S(1) 2.051(6) yes
P(1) C(16) 1.835(13) yes
P(2) S(2) 1.982(5) yes
P(2) C(36) 1.823(13) yes
P(3) S(3) 1.993(5) yes
P(3) C(56) 1.829(14) yes
P(4) C(76) 1.818(15) yes
P(4) C(90) 1.818(17) yes
C(11) C(16) 1.381(19) no
C(13) C(14) 1.37(2) no
C(15) C(16) 1.395(19) no
C(21) C(26) 1.34(2) no
C(23) C(24) 1.32(2) no
C(25) C(26) 1.40(2) no
C(31) C(36) 1.377(19) no
C(33) C(34) 1.36(3) no
C(35) C(36) 1.41(2) no
C(41) C(46) 1.395(19) no
C(43) C(44) 1.35(2) no
C(44) C(45) 1.38(2) no
C(51) C(52) 1.40(2) no
C(52) C(53) 1.33(3) no
C(54) C(55) 1.44(2) no
C(61) C(62) 1.43(2) no
C(62) C(63) 1.35(3) no
C(64) C(65) 1.38(2) no
C(71) C(72) 1.37(3) no
C(72) C(73) 1.38(3) no
C(74) C(75) 1.41(2) no
C(81) C(82) 1.42(3) no
C(82) C(83) 1.36(3) no
C(84) C(85) 1.39(3) no
C(90) C(91) 1.47(3) no
C(91) C(92b) 1.66(5) no
C(92) C(93b) 1.34(6) no
C(92b) C(93b) 1.54(7) no
C(2s) C(1s) 1.49(5) yes
C(45) C(46) 1.383(19) no
C(51) C(56) 1.386(19) no
C(53) C(54) 1.39(2) no
C(55) C(56) 1.39(2) no
C(61) C(66) 1.41(2) no
C(63) C(64) 1.33(3) no
C(65) C(66) 1.36(2) no
C(71) C(76) 1.40(2) no
C(73) C(74) 1.35(3) no
C(75) C(76) 1.35(2) no
C(81) C(86) 1.36(2) no
C(83) C(84) 1.30(3) no
C(85) C(86) 1.38(2) no
C(91) C(92) 1.49(4) no
C(92) C(93) 1.56(4) no
C(92b) C(93) 1.18(6) no
N(1) C(2s) 1.21(4) yes
